data_7029161
loop_
_publ_author_name
'Thio, Yude'
'Yang, Xiandong'
'Vittal, Jagadese J.'

_publ_section_title
;
 Influence of inductive effects and steric encumbrance on the catecholase
 activities of copper(ii) complexes of reduced Schiff base ligands.
;
_journal_issue 9
_journal_name_full 'Dalton transactions (Cambridge, England : 2003)'
_journal_page_first 3545
_journal_page_last 3556
_journal_paper_doi 10.1039/c3dt52829d
_journal_volume 43
_journal_year 2014
_chemical_formula_sum 'C22 H30 Cu2 N2 O10'
_chemical_formula_weight 609.56
_chemical_name_systematic
; 
 ? 
;
_space_group_IT_number 4
_symmetry_cell_setting monoclinic
_symmetry_space_group_name_Hall 'P 2yb'
_symmetry_space_group_name_H-M 'P 1 21 1'
_atom_sites_solution_hydrogens geom
_atom_sites_solution_primary direct
_atom_sites_solution_secondary difmap
_audit_creation_method SHELXL-97
_cell_angle_alpha 90.00
_cell_angle_beta 118.406(3)
_cell_angle_gamma 90.00
_cell_formula_units_Z 2
_cell_length_a 13.8398(15)
_cell_length_b 7.2308(8)
_cell_length_c 13.9096(16)
_cell_measurement_reflns_used 9792
_cell_measurement_temperature 100(2)
_cell_measurement_theta_max 28.28
_cell_measurement_theta_min 2.94
_cell_volume 1224.4(2)
_computing_cell_refinement 'Bruker SAINT'
_computing_data_collection 'Bruker APEX2'
_computing_data_reduction 'Bruker SAINT'
_computing_molecular_graphics 'Bruker SHELXTL'
_computing_publication_material 'Bruker SHELXTL'
_computing_structure_refinement 'SHELXL-97 (Sheldrick, 1997)'
_computing_structure_solution 'SHELXS-97 (Sheldrick, 1990)'
_diffrn_ambient_temperature 100(2)
_diffrn_measured_fraction_theta_full 0.999
_diffrn_measured_fraction_theta_max 0.999
_diffrn_measurement_device_type 'Bruker APEX-II CCD'
_diffrn_measurement_method '\f and \w scans'
_diffrn_radiation_monochromator graphite
_diffrn_radiation_source 'fine-focus sealed tube'
_diffrn_radiation_type MoK\a
_diffrn_radiation_wavelength 0.71073
_diffrn_reflns_av_R_equivalents 0.0455
_diffrn_reflns_av_sigmaI/netI 0.0274
_diffrn_reflns_limit_h_max 17
_diffrn_reflns_limit_h_min -17
_diffrn_reflns_limit_k_max 9
_diffrn_reflns_limit_k_min -9
_diffrn_reflns_limit_l_max 18
_diffrn_reflns_limit_l_min -18
_diffrn_reflns_number 54610
_diffrn_reflns_theta_full 27.49
_diffrn_reflns_theta_max 27.49
_diffrn_reflns_theta_min 2.87
_diffrn_standards_number 0
_exptl_absorpt_coefficient_mu 1.796
_exptl_absorpt_correction_T_max 0.9235
_exptl_absorpt_correction_T_min 0.6623
_exptl_absorpt_correction_type multi-scan
_exptl_absorpt_process_details 'SADABS (Sheldrick, 2008)'
_exptl_crystal_colour green
_exptl_crystal_density_diffrn 1.653
_exptl_crystal_density_meas ?
_exptl_crystal_density_method 'not measured'
_exptl_crystal_description Block
_exptl_crystal_F_000 628
_exptl_crystal_size_max 0.25
_exptl_crystal_size_mid 0.08
_exptl_crystal_size_min 0.05
_refine_diff_density_max 0.433
_refine_diff_density_min -0.217
_refine_diff_density_rms 0.065
_refine_ls_abs_structure_details 'Flack H D (1983), Acta Cryst. A39, 876-881'
_refine_ls_abs_structure_Flack 0.007(8)
_refine_ls_extinction_method none
_refine_ls_goodness_of_fit_ref 1.067
_refine_ls_hydrogen_treatment mixed
_refine_ls_matrix_type full
_refine_ls_number_parameters 348
_refine_ls_number_reflns 5623
_refine_ls_number_restraints 6
_refine_ls_restrained_S_all 1.067
_refine_ls_R_factor_all 0.0279
_refine_ls_R_factor_gt 0.0230
_refine_ls_shift/su_max 0.002
_refine_ls_shift/su_mean 0.000
_refine_ls_structure_factor_coef Fsqd
_refine_ls_weighting_details 'calc w=1/[\s^2^(Fo^2^)+(0.0295P)^2^+0.1557P] where P=(Fo^2^+2Fc^2^)/3'
_refine_ls_weighting_scheme calc
_refine_ls_wR_factor_gt 0.0527
_refine_ls_wR_factor_ref 0.0541
_reflns_number_gt 5230
_reflns_number_total 5623
_reflns_threshold_expression >2sigma(I)
_cod_data_source_file c3dt52829d.txt
_cod_data_source_block compound_3a
_cod_depositor_comments
;
The following automatic conversions were performed:

'_symmetry_cell_setting' value 'Monoclinic' changed to 'monoclinic'
according to
/usr/data/users/saulius/automatic-downloads/current/RSC/lib/dictionaries/cif_core.dic
dictionary named 'cif_core.dic' version 2.4.2 from 2011-04-26.

Automatic conversion script
Id: cif_fix_values 2281 2013-09-26 08:29:07Z andrius 

The following automatic conversions were performed:

'_exptl_crystal_density_meas' value 'not measured' was changed to '?'
- the value is perceived as not measured.

Automatic conversion script
Id: cif_fix_values 3008 2015-01-20 13:52:24Z robertas 
;
_cod_original_sg_symbol_H-M P2(1)
_cod_database_code 7029161

loop_
_symmetry_equiv_pos_as_xyz
'x, y, z'
'-x, y+1/2, -z'

loop_
_atom_site_label
_atom_site_type_symbol
_atom_site_fract_x
_atom_site_fract_y
_atom_site_fract_z
_atom_site_U_iso_or_equiv
_atom_site_adp_type
_atom_site_occupancy
_atom_site_symmetry_multiplicity
_atom_site_calc_flag
_atom_site_refinement_flags
Cu1 Cu 0.365833(17) 0.51421(3) 0.523478(16) 0.01168(6) Uani 1 1 d .
Cu2 Cu 0.127813(16) 0.49554(3) 0.453980(16) 0.01269(7) Uani 1 1 d .
O1 O 0.26896(10) 0.4506(2) 0.58326(10) 0.0126(3) Uani 1 1 d .
C1 C 0.30341(15) 0.4618(3) 0.69240(14) 0.0106(4) Uani 1 1 d .
C2 C 0.23379(15) 0.5271(3) 0.73163(14) 0.0120(4) Uani 1 1 d .
H2A H 0.1624 0.5697 0.6813 0.014 Uiso 1 1 calc R
C3 C 0.26691(15) 0.5307(3) 0.84256(14) 0.0130(4) Uani 1 1 d .
H3 H 0.2181 0.5740 0.8677 0.016 Uiso 1 1 calc R
C4 C 0.37141(15) 0.4712(3) 0.91687(14) 0.0123(4) Uani 1 1 d .
C5 C 0.44248(16) 0.4083(3) 0.87990(15) 0.0110(4) Uani 1 1 d .
H5 H 0.5143 0.3688 0.9310 0.013 Uiso 1 1 calc R
C6 C 0.40930(16) 0.4026(3) 0.76763(15) 0.0108(4) Uani 1 1 d .
C7 C 0.48365(16) 0.3127(3) 0.73081(15) 0.0123(4) Uani 1 1 d .
H7C H 0.5564 0.2938 0.7955 0.015 Uiso 1 1 calc R
H7D H 0.4536 0.1891 0.7010 0.015 Uiso 1 1 calc R
N1 N 0.49961(14) 0.4154(3) 0.64766(13) 0.0111(3) Uani 1 1 d .
H1 H 0.5257(18) 0.340(4) 0.6191(18) 0.020(6) Uiso 1 1 d .
C8 C 0.57642(16) 0.5752(3) 0.68261(15) 0.0134(4) Uani 1 1 d .
H8 H 0.5467 0.6717 0.7129 0.016 Uiso 1 1 calc R
C9 C 0.56765(15) 0.6505(3) 0.57451(15) 0.0121(4) Uani 1 1 d .
C10 C 0.69412(16) 0.5352(3) 0.76807(15) 0.0172(5) Uani 1 1 d .
H10A H 0.6950 0.4858 0.8341 0.026 Uiso 1 1 calc R
H10B H 0.7371 0.6497 0.7861 0.026 Uiso 1 1 calc R
H10C H 0.7262 0.4442 0.7392 0.026 Uiso 1 1 calc R
O2 O 0.47333(11) 0.6336(2) 0.48970(11) 0.0137(3) Uani 1 1 d .
O3 O 0.64742(11) 0.7222(2) 0.57310(12) 0.0178(3) Uani 1 1 d .
O4 O 0.22613(11) 0.5876(2) 0.40078(10) 0.0121(3) Uani 1 1 d .
C11 C 0.19448(16) 0.5996(3) 0.29232(15) 0.0108(4) Uani 1 1 d .
C12 C 0.26488(16) 0.5492(3) 0.25096(15) 0.0125(4) Uani 1 1 d .
H12 H 0.3369 0.5074 0.2997 0.015 Uiso 1 1 calc R
C13 C 0.23167(16) 0.5590(3) 0.14014(16) 0.0137(4) Uani 1 1 d .
H14 H 0.2807 0.5239 0.1135 0.016 Uiso 1 1 calc R
C14 C 0.12598(16) 0.6204(3) 0.06763(15) 0.0136(4) Uani 1 1 d .
C15 C 0.05572(17) 0.6729(3) 0.10772(16) 0.0128(4) Uani 1 1 d .
H15 H -0.0159 0.7161 0.0586 0.015 Uiso 1 1 calc R
C16 C 0.08867(16) 0.6632(3) 0.21920(15) 0.0109(4) Uani 1 1 d .
C17 C 0.00935(16) 0.7147(3) 0.26010(16) 0.0127(4) Uani 1 1 d .
H17A H 0.0389 0.8198 0.3117 0.015 Uiso 1 1 calc R
H17B H -0.0616 0.7530 0.1980 0.015 Uiso 1 1 calc R
N2 N -0.00750(14) 0.5520(2) 0.31626(13) 0.0119(4) Uani 1 1 d .
H2 H -0.0200(18) 0.457(3) 0.2755(17) 0.014 Uiso 1 1 d .
C18 C -0.09989(15) 0.5718(3) 0.34165(15) 0.0118(4) Uani 1 1 d .
H18 H -0.1009 0.7041 0.3621 0.014 Uiso 1 1 calc R
C19 C -0.07382(15) 0.4571(3) 0.44268(16) 0.0129(4) Uani 1 1 d .
C20 C -0.21113(15) 0.5320(3) 0.24504(15) 0.0167(5) Uani 1 1 d .
H20A H -0.2243 0.6176 0.1854 0.025 Uiso 1 1 calc R
H20B H -0.2684 0.5482 0.2668 0.025 Uiso 1 1 calc R
H20C H -0.2127 0.4045 0.2204 0.025 Uiso 1 1 calc R
O5 O 0.02800(11) 0.4224(2) 0.50674(11) 0.0174(3) Uani 1 1 d .
O6 O -0.14719(11) 0.4092(2) 0.46440(11) 0.0185(3) Uani 1 1 d .
O7 O 0.37171(13) 0.8648(2) 0.60559(12) 0.0214(4) Uani 1 1 d D
H7A H 0.3067(10) 0.874(4) 0.5960(19) 0.026 Uiso 1 1 d D
H7B H 0.3710(18) 0.948(3) 0.5631(16) 0.026 Uiso 1 1 d D
O8 O 0.13388(12) 0.1918(2) 0.38421(12) 0.0162(3) Uani 1 1 d D
H8A H 0.1348(17) 0.111(3) 0.4276(16) 0.019 Uiso 1 1 d D
H8B H 0.1989(10) 0.193(3) 0.3937(19) 0.019 Uiso 1 1 d D
O9 O 0.39772(11) 0.4818(2) 1.02586(9) 0.0175(3) Uani 1 1 d .
O10 O 0.09962(12) 0.6213(2) -0.04094(11) 0.0214(4) Uani 1 1 d .
C21 C 0.50233(18) 0.4142(3) 1.10316(16) 0.0203(5) Uani 1 1 d .
H21A H 0.5082 0.2831 1.0889 0.030 Uiso 1 1 calc R
H21B H 0.5113 0.4286 1.1770 0.030 Uiso 1 1 calc R
H21C H 0.5597 0.4843 1.0970 0.030 Uiso 1 1 calc R
C22 C -0.01197(17) 0.6596(3) -0.11756(16) 0.0201(5) Uani 1 1 d .
H22A H -0.0600 0.5706 -0.1077 0.030 Uiso 1 1 calc R
H22B H -0.0220 0.6492 -0.1920 0.030 Uiso 1 1 calc R
H22C H -0.0307 0.7852 -0.1057 0.030 Uiso 1 1 calc R

loop_
_atom_site_aniso_label
_atom_site_aniso_U_11
_atom_site_aniso_U_22
_atom_site_aniso_U_33
_atom_site_aniso_U_23
_atom_site_aniso_U_13
_atom_site_aniso_U_12
Cu1 0.00660(11) 0.01959(14) 0.00808(10) 0.00283(13) 0.00286(8) -0.00055(11)
Cu2 0.00683(11) 0.02206(15) 0.00883(10) 0.00429(13) 0.00345(8) 0.00054(12)
O1 0.0078(6) 0.0236(9) 0.0068(6) 0.0017(5) 0.0038(5) 0.0002(6)
C1 0.0122(9) 0.0091(10) 0.0099(8) 0.0002(7) 0.0048(7) -0.0020(7)
C2 0.0098(8) 0.0123(11) 0.0129(8) 0.0010(9) 0.0047(7) 0.0014(8)
C3 0.0148(9) 0.0130(11) 0.0142(8) -0.0016(8) 0.0093(7) -0.0006(8)
C4 0.0169(9) 0.0118(11) 0.0098(8) -0.0019(8) 0.0077(7) -0.0031(8)
C5 0.0096(9) 0.0103(10) 0.0104(9) 0.0014(7) 0.0025(7) -0.0001(8)
C6 0.0111(10) 0.0115(10) 0.0108(9) 0.0006(7) 0.0059(8) -0.0001(8)
C7 0.0102(10) 0.0176(11) 0.0092(9) 0.0019(8) 0.0046(8) 0.0011(8)
N1 0.0107(8) 0.0138(9) 0.0108(8) -0.0002(7) 0.0069(7) 0.0001(7)
C8 0.0124(10) 0.0145(10) 0.0129(9) -0.0006(7) 0.0056(8) 0.0000(8)
C9 0.0102(10) 0.0126(10) 0.0126(10) -0.0008(8) 0.0047(8) 0.0026(8)
C10 0.0127(9) 0.0175(12) 0.0155(9) 0.0028(9) 0.0020(7) -0.0011(8)
O2 0.0088(7) 0.0209(8) 0.0106(7) 0.0018(6) 0.0039(6) -0.0023(6)
O3 0.0098(7) 0.0233(9) 0.0200(8) 0.0054(6) 0.0068(6) -0.0021(6)
O4 0.0076(7) 0.0201(8) 0.0087(6) 0.0008(6) 0.0040(5) -0.0002(6)
C11 0.0118(9) 0.0110(10) 0.0087(9) 0.0008(7) 0.0041(8) -0.0029(8)
C12 0.0107(9) 0.0135(12) 0.0128(9) 0.0002(7) 0.0052(7) -0.0010(7)
C13 0.0143(10) 0.0150(11) 0.0150(9) -0.0008(7) 0.0097(8) -0.0009(7)
C14 0.0152(10) 0.0168(11) 0.0082(9) 0.0003(8) 0.0051(8) -0.0028(8)
C15 0.0121(10) 0.0120(10) 0.0108(9) 0.0024(8) 0.0027(8) -0.0016(8)
C16 0.0100(9) 0.0105(10) 0.0118(9) 0.0014(8) 0.0047(8) -0.0002(8)
C17 0.0131(11) 0.0133(11) 0.0106(9) 0.0025(8) 0.0048(8) 0.0013(8)
N2 0.0101(8) 0.0143(10) 0.0114(8) -0.0001(7) 0.0053(7) -0.0007(6)
C18 0.0065(9) 0.0126(10) 0.0147(9) -0.0007(7) 0.0038(8) 0.0010(7)
C19 0.0108(9) 0.0151(11) 0.0140(9) -0.0038(8) 0.0069(7) -0.0018(8)
C20 0.0114(9) 0.0188(13) 0.0165(9) 0.0019(9) 0.0040(7) -0.0005(8)
O5 0.0106(7) 0.0271(8) 0.0142(7) 0.0061(6) 0.0057(6) 0.0012(6)
O6 0.0116(7) 0.0300(9) 0.0153(7) -0.0002(6) 0.0074(6) -0.0030(6)
O7 0.0142(8) 0.0290(10) 0.0211(8) 0.0019(7) 0.0086(7) 0.0026(7)
O8 0.0148(8) 0.0195(8) 0.0149(7) 0.0013(6) 0.0075(6) 0.0005(6)
O9 0.0175(7) 0.0270(9) 0.0083(6) -0.0019(7) 0.0062(5) 0.0031(7)
O10 0.0181(7) 0.0370(10) 0.0088(7) 0.0006(7) 0.0063(6) 0.0020(7)
C21 0.0257(12) 0.0213(12) 0.0104(10) 0.0012(8) 0.0058(9) 0.0069(10)
C22 0.0236(12) 0.0225(12) 0.0078(9) 0.0007(9) 0.0022(9) 0.0032(10)

loop_
_atom_type_symbol
_atom_type_description
_atom_type_scat_dispersion_real
_atom_type_scat_dispersion_imag
_atom_type_scat_source
C C 0.0033 0.0016 'International Tables Vol C Tables 4.2.6.8 and 6.1.1.4'
H H 0.0000 0.0000 'International Tables Vol C Tables 4.2.6.8 and 6.1.1.4'
N N 0.0061 0.0033 'International Tables Vol C Tables 4.2.6.8 and 6.1.1.4'
O O 0.0106 0.0060 'International Tables Vol C Tables 4.2.6.8 and 6.1.1.4'
Cu Cu 0.3201 1.2651 'International Tables Vol C Tables 4.2.6.8 and 6.1.1.4'

loop_
_geom_angle_atom_site_label_1
_geom_angle_atom_site_label_2
_geom_angle_atom_site_label_3
_geom_angle
O1 Cu1 O4 80.78(6)
O1 Cu1 O2 164.86(6)
O4 Cu1 O2 102.72(6)
O1 Cu1 N1 95.22(6)
O4 Cu1 N1 173.99(7)
O2 Cu1 N1 82.30(6)
O1 Cu1 O7 86.04(6)
O4 Cu1 O7 86.23(6)
O2 Cu1 O7 79.56(6)
N1 Cu1 O7 98.03(6)
O1 Cu1 Cu2 40.61(4)
O4 Cu1 Cu2 40.54(4)
O2 Cu1 Cu2 142.62(4)
N1 Cu1 Cu2 134.84(5)
O7 Cu1 Cu2 89.21(3)
O5 Cu2 O4 176.00(7)
O5 Cu2 O1 100.87(6)
O4 Cu2 O1 80.40(6)
O5 Cu2 N2 84.58(6)
O4 Cu2 N2 94.12(6)
O1 Cu2 N2 174.52(6)
O5 Cu2 O8 94.13(6)
O4 Cu2 O8 89.65(6)
O1 Cu2 O8 90.45(6)
N2 Cu2 O8 89.80(6)
O5 Cu2 Cu1 141.08(4)
O4 Cu2 Cu1 40.50(4)
O1 Cu2 Cu1 40.28(4)
N2 Cu2 Cu1 134.31(5)
O8 Cu2 Cu1 85.81(4)
C1 O1 Cu1 121.17(11)
C1 O1 Cu2 133.15(12)
Cu1 O1 Cu2 99.11(6)
O1 C1 C2 121.05(16)
O1 C1 C6 120.11(17)
C2 C1 C6 118.81(16)
C3 C2 C1 121.18(17)
C3 C2 H2A 119.4
C1 C2 H2A 119.4
C2 C3 C4 119.96(17)
C2 C3 H3 120.0
C4 C3 H3 120.0
O9 C4 C5 124.20(17)
O9 C4 C3 115.93(16)
C5 C4 C3 119.86(17)
C4 C5 C6 120.56(18)
C4 C5 H5 119.7
C6 C5 H5 119.7
C1 C6 C5 119.60(18)
C1 C6 C7 121.41(17)
C5 C6 C7 118.61(17)
N1 C7 C6 115.61(17)
N1 C7 H7C 108.4
C6 C7 H7C 108.4
N1 C7 H7D 108.4
C6 C7 H7D 108.4
H7C C7 H7D 107.4
C7 N1 C8 119.01(16)
C7 N1 Cu1 116.16(12)
C8 N1 Cu1 103.44(12)
C7 N1 H1 107.4(17)
C8 N1 H1 104.8(16)
Cu1 N1 H1 104.7(15)
N1 C8 C10 116.20(17)
N1 C8 C9 104.02(15)
C10 C8 C9 112.73(17)
N1 C8 H8 107.8
C10 C8 H8 107.8
C9 C8 H8 107.8
O3 C9 O2 123.68(18)
O3 C9 C8 120.54(17)
O2 C9 C8 115.78(17)
C8 C10 H10A 109.5
C8 C10 H10B 109.5
H10A C10 H10B 109.5
C8 C10 H10C 109.5
H10A C10 H10C 109.5
H10B C10 H10C 109.5
C9 O2 Cu1 112.19(12)
C11 O4 Cu1 130.66(12)
C11 O4 Cu2 121.92(12)
Cu1 O4 Cu2 98.96(6)
O4 C11 C12 121.44(17)
O4 C11 C16 119.94(17)
C12 C11 C16 118.62(17)
C13 C12 C11 121.23(18)
C13 C12 H12 119.4
C11 C12 H12 119.4
C12 C13 C14 119.94(18)
C12 C13 H14 120.0
C14 C13 H14 120.0
O10 C14 C15 124.83(18)
O10 C14 C13 115.74(18)
C15 C14 C13 119.43(18)
C14 C15 C16 120.89(18)
C14 C15 H15 119.6
C16 C15 H15 119.6
C15 C16 C11 119.88(18)
C15 C16 C17 119.79(17)
C11 C16 C17 120.29(17)
N2 C17 C16 109.12(16)
N2 C17 H17A 109.9
C16 C17 H17A 109.9
N2 C17 H17B 109.9
C16 C17 H17B 109.9
H17A C17 H17B 108.3
C18 N2 C17 114.56(16)
C18 N2 Cu2 108.30(11)
C17 N2 Cu2 110.96(13)
C18 N2 H2 108.0(15)
C17 N2 H2 108.7(15)
Cu2 N2 H2 106.0(15)
N2 C18 C20 113.42(16)
N2 C18 C19 108.34(15)
C20 C18 C19 114.29(16)
N2 C18 H18 106.8
C20 C18 H18 106.8
C19 C18 H18 106.8
O6 C19 O5 122.17(18)
O6 C19 C18 121.10(17)
O5 C19 C18 116.61(16)
C18 C20 H20A 109.5
C18 C20 H20B 109.5
H20A C20 H20B 109.5
C18 C20 H20C 109.5
H20A C20 H20C 109.5
H20B C20 H20C 109.5
C19 O5 Cu2 115.62(12)
Cu1 O7 H7A 100.9(18)
Cu1 O7 H7B 112.3(17)
H7A O7 H7B 100.1(19)
Cu2 O8 H8A 109.6(17)
Cu2 O8 H8B 99.7(17)
H8A O8 H8B 104.0(19)
C4 O9 C21 116.97(15)
C14 O10 C22 116.70(16)
O9 C21 H21A 109.5
O9 C21 H21B 109.5
H21A C21 H21B 109.5
O9 C21 H21C 109.5
H21A C21 H21C 109.5
H21B C21 H21C 109.5
O10 C22 H22A 109.5
O10 C22 H22B 109.5
H22A C22 H22B 109.5
O10 C22 H22C 109.5
H22A C22 H22C 109.5
H22B C22 H22C 109.5

loop_
_geom_bond_atom_site_label_1
_geom_bond_atom_site_label_2
_geom_bond_distance
Cu1 O1 1.9394(13)
Cu1 O4 1.9475(13)
Cu1 O2 1.9609(14)
Cu1 N1 1.9696(17)
Cu1 O7 2.7655(18)
Cu1 Cu2 2.9621(4)
Cu2 O5 1.9211(14)
Cu2 O4 1.9493(14)
Cu2 O1 1.9527(13)
Cu2 N2 1.9825(16)
Cu2 O8 2.4186(16)
O1 C1 1.360(2)
C1 C2 1.396(3)
C1 C6 1.402(3)
C2 C3 1.385(2)
C2 H2A 0.9500
C3 C4 1.387(3)
C3 H3 0.9500
C4 O9 1.383(2)
C4 C5 1.386(3)
C5 C6 1.403(3)
C5 H5 0.9500
C6 C7 1.498(3)
C7 N1 1.477(2)
C7 H7C 0.9900
C7 H7D 0.9900
N1 C8 1.487(3)
N1 H1 0.85(2)
C8 C10 1.519(3)
C8 C9 1.549(3)
C8 H8 1.0000
C9 O3 1.228(2)
C9 O2 1.283(2)
C10 H10A 0.9800
C10 H10B 0.9800
C10 H10C 0.9800
O4 C11 1.359(2)
C11 C12 1.395(3)
C11 C16 1.405(3)
C12 C13 1.385(3)
C12 H12 0.9500
C13 C14 1.397(3)
C13 H14 0.9500
C14 O10 1.375(2)
C14 C15 1.384(3)
C15 C16 1.395(3)
C15 H15 0.9500
C16 C17 1.504(3)
C17 N2 1.490(3)
C17 H17A 0.9900
C17 H17B 0.9900
N2 C18 1.487(2)
N2 H2 0.86(2)
C18 C20 1.513(2)
C18 C19 1.520(3)
C18 H18 1.0000
C19 O6 1.239(2)
C19 O5 1.284(2)
C20 H20A 0.9800
C20 H20B 0.9800
C20 H20C 0.9800
O7 H7A 0.848(9)
O7 H7B 0.842(10)
O8 H8A 0.834(9)
O8 H8B 0.844(9)
O9 C21 1.418(2)
O10 C22 1.425(2)
C21 H21A 0.9800
C21 H21B 0.9800
C21 H21C 0.9800
C22 H22A 0.9800
C22 H22B 0.9800
C22 H22C 0.9800

loop_
_geom_hbond_atom_site_label_D
_geom_hbond_atom_site_label_H
_geom_hbond_atom_site_label_A
_geom_hbond_distance_DH
_geom_hbond_distance_HA
_geom_hbond_distance_DA
_geom_hbond_angle_DHA
_geom_hbond_site_symmetry_A
O7 H7A O6 0.848(9) 1.969(11) 2.798(2) 166(2) 2_556
N1 H1 O2 0.85(2) 2.13(3) 2.936(2) 158(2) 2_646
O8 H8B O3 0.844(9) 1.963(10) 2.802(2) 173(2) 2_646
O8 H8A O6 0.834(9) 2.043(10) 2.877(2) 176(2) 2_546
